data_2231141
loop_
_publ_author_name
'Ni, Zhong-Hai'
'Li, Guo-Ling'
'Ma, Rui'
'Nie, Jing'

_publ_section_title
;
 A tetragonal polymorph of bis[hydrotris(pyrazol-1-yl)borato]iron(II)
;
_journal_coeditor_code HG5058
_journal_issue 8
_journal_name_full 'Acta Crystallographica Section E'
_journal_page_first m1033
_journal_paper_doi 10.1107/S1600536811025839
_journal_volume 67
_journal_year 2011
_chemical_formula_iupac '[Fe (C9 H10 B1 N6)2]'
_chemical_formula_moiety 'C18 H20 B2 Fe N12'
_chemical_formula_sum 'C18 H20 B2 Fe N12'
_chemical_formula_weight 481.93
_chemical_name_systematic
;
bis[hydrotris(pyrazol-1-yl)borato]iron(II)
;
_space_group_IT_number 138
_symmetry_cell_setting tetragonal
_symmetry_space_group_name_Hall '-P 4ac 2ac'
_symmetry_space_group_name_H-M 'P 42/n c m :2'
_atom_sites_solution_hydrogens geom
_atom_sites_solution_primary direct
_atom_sites_solution_secondary difmap
_audit_creation_method SHELXL-97
_cell_angle_alpha 90.00
_cell_angle_beta 90.00
_cell_angle_gamma 90.00
_cell_formula_units_Z 4
_cell_length_a 17.017(3)
_cell_length_b 17.017(3)
_cell_length_c 7.4099(15)
_cell_measurement_reflns_used 1210
_cell_measurement_temperature 123(2)
_cell_measurement_theta_max 27.05
_cell_measurement_theta_min 2.38
_cell_volume 2145.7(7)
_computing_cell_refinement 'SAINT-Plus (Bruker, 2001)'
_computing_data_collection 'APEX2 (Bruker, 2004)'
_computing_data_reduction 'SAINT-Plus (Bruker, 2001'
_computing_molecular_graphics 'XP (Sheldrick, 1998)'
_computing_publication_material 'XP (Sheldrick, 1998)'
_computing_structure_refinement 'SHELXL97 (Sheldrick, 2008)'
_computing_structure_solution 'SHELXS97 (Sheldrick, 2008)'
_diffrn_ambient_temperature 123(2)
_diffrn_measured_fraction_theta_full 0.990
_diffrn_measured_fraction_theta_max 0.990
_diffrn_measurement_device_type 'Bruker APEXII CCD area-detector'
_diffrn_measurement_method '\f and \w'
_diffrn_radiation_monochromator graphite
_diffrn_radiation_source 'fine-focus sealed tube'
_diffrn_radiation_type MoK\a
_diffrn_radiation_wavelength 0.71073
_diffrn_reflns_av_R_equivalents 0.0344
_diffrn_reflns_av_sigmaI/netI 0.0128
_diffrn_reflns_limit_h_max 20
_diffrn_reflns_limit_h_min -20
_diffrn_reflns_limit_k_max 16
_diffrn_reflns_limit_k_min -20
_diffrn_reflns_limit_l_max 8
_diffrn_reflns_limit_l_min -9
_diffrn_reflns_number 14091
_diffrn_reflns_theta_full 25.99
_diffrn_reflns_theta_max 25.99
_diffrn_reflns_theta_min 3.39
_diffrn_standards_decay_% 0
_diffrn_standards_interval_count 0
_diffrn_standards_interval_time 0
_diffrn_standards_number 0
_exptl_absorpt_coefficient_mu 0.738
_exptl_absorpt_correction_T_max 0.916
_exptl_absorpt_correction_T_min 0.867
_exptl_absorpt_correction_type multi-scan
_exptl_absorpt_process_details '(SADABS; Sheldrick, 2003)'
_exptl_crystal_colour Brown
_exptl_crystal_density_diffrn 1.492
_exptl_crystal_density_method 'not measured'
_exptl_crystal_description Block
_exptl_crystal_F_000 992
_exptl_crystal_size_max 0.2
_exptl_crystal_size_mid 0.15
_exptl_crystal_size_min 0.12
_refine_diff_density_max 0.425
_refine_diff_density_min -0.386
_refine_ls_extinction_method none
_refine_ls_goodness_of_fit_ref 0.953
_refine_ls_hydrogen_treatment noref
_refine_ls_matrix_type full
_refine_ls_number_parameters 87
_refine_ls_number_reflns 1099
_refine_ls_number_restraints 0
_refine_ls_restrained_S_all 0.953
_refine_ls_R_factor_all 0.0374
_refine_ls_R_factor_gt 0.0372
_refine_ls_shift/su_max 0.000
_refine_ls_shift/su_mean 0.000
_refine_ls_structure_factor_coef Fsqd
_refine_ls_weighting_details 'calc w=1/[\s^2^(Fo^2^)+(0.0908P)^2^+2.7074P] where P=(Fo^2^+2Fc^2^)/3'
_refine_ls_weighting_scheme calc
_refine_ls_wR_factor_gt 0.1224
_refine_ls_wR_factor_ref 0.1226
_reflns_number_gt 1095
_reflns_number_total 1099
_reflns_threshold_expression I>2sigma(I)
_cod_data_source_file hg5058.cif
_cod_data_source_block I
_cod_original_sg_symbol_H-M 'P 42/n c m'
_cod_database_code 2231141
_cod_database_fobs_code 2231141

loop_
_symmetry_equiv_pos_as_xyz
'x, y, z'
'-y+1/2, x, z+1/2'
'-x+1/2, -y+1/2, z'
'y, -x+1/2, z+1/2'
'x+1/2, -y, -z+1/2'
'y+1/2, x+1/2, -z'
'-x, y+1/2, -z+1/2'
'-y, -x, -z'
'-x, -y, -z'
'y-1/2, -x, -z-1/2'
'x-1/2, y-1/2, -z'
'-y, x-1/2, -z-1/2'
'-x-1/2, y, z-1/2'
'-y-1/2, -x-1/2, z'
'x, -y-1/2, z-1/2'
'y, x, z'

loop_
_atom_site_type_symbol
_atom_site_label
_atom_site_fract_x
_atom_site_fract_y
_atom_site_fract_z
_atom_site_U_iso_or_equiv
_atom_site_adp_type
_atom_site_calc_flag
_atom_site_refinement_flags
_atom_site_occupancy
_atom_site_symmetry_multiplicity
Fe Fe1 0 0 0 0.0125(3) Uani d S 1 4
B B1 0.11871(13) 0.11871(13) 0.1589(4) 0.0150(6) Uani d S 1 2
H H1A 0.1588(14) 0.1588(14) 0.211(4) 0.013(7) Uiso d S 1 2
C C1 0.19598(12) 0.00348(11) 0.3210(3) 0.0173(5) Uani d . 1 1
H H1 0.2365 0.0317 0.3749 0.021 Uiso calc R 1 1
C C2 0.18477(12) -0.07653(13) 0.3322(3) 0.0218(5) Uani d . 1 1
H H2 0.2154 -0.1127 0.3947 0.026 Uiso calc R 1 1
C C3 0.11737(12) -0.09163(12) 0.2293(3) 0.0201(5) Uani d . 1 1
H H3 0.0954 -0.1411 0.2117 0.024 Uiso calc R 1 1
C C4 0.08225(9) 0.08225(9) -0.3162(3) 0.0176(6) Uani d S 1 2
H H4 0.0562 0.0562 -0.4090 0.021 Uiso calc SR 1 2
C C5 0.13997(9) 0.13996(9) -0.3405(3) 0.0196(6) Uani d SR 1 2
H H5 0.1594 0.1594 -0.4491 0.024 Uiso calc SR 1 2
C C6 0.16160(12) 0.16160(12) -0.1690(4) 0.0179(6) Uani d S 1 2
H H6 0.1992 0.1992 -0.1401 0.021 Uiso calc SR 1 2
N N1 0.13791(9) 0.03379(9) 0.2180(2) 0.0157(4) Uani d . 1 1
N N2 0.08928(10) -0.02509(10) 0.1603(2) 0.0162(4) Uani d . 1 1
N N3 0.11954(9) 0.11954(9) -0.0499(3) 0.0148(5) Uani d S 1 2
N N4 0.07002(9) 0.07002(9) -0.1405(3) 0.0152(5) Uani d S 1 2

loop_
_atom_site_aniso_label
_atom_site_aniso_U_11
_atom_site_aniso_U_22
_atom_site_aniso_U_33
_atom_site_aniso_U_12
_atom_site_aniso_U_13
_atom_site_aniso_U_23
Fe1 0.0106(3) 0.0106(3) 0.0163(4) -0.00276(17) -0.00002(13) -0.00002(13)
B1 0.0120(9) 0.0120(9) 0.0212(15) -0.0015(11) -0.0007(8) -0.0007(8)
C1 0.0121(10) 0.0198(11) 0.0201(10) -0.0007(7) -0.0028(8) 0.0015(7)
C2 0.0177(10) 0.0192(10) 0.0283(11) 0.0014(8) -0.0013(8) 0.0071(8)
C3 0.0198(10) 0.0135(9) 0.0270(11) -0.0020(7) 0.0006(8) 0.0030(8)
C4 0.0183(9) 0.0183(9) 0.0162(13) -0.0024(11) -0.0005(7) -0.0005(7)
C5 0.0194(9) 0.0194(9) 0.0201(14) -0.0011(11) 0.0032(8) 0.0032(8)
C6 0.0136(8) 0.0136(8) 0.0266(15) -0.0008(10) 0.0027(8) 0.0027(8)
N1 0.0144(8) 0.0131(9) 0.0197(8) -0.0031(6) -0.0012(6) -0.0007(6)
N2 0.0144(8) 0.0128(8) 0.0216(8) -0.0034(6) -0.0004(6) -0.0009(6)
N3 0.0111(7) 0.0111(7) 0.0223(12) -0.0020(8) 0.0001(6) 0.0001(6)
N4 0.0134(7) 0.0134(7) 0.0190(11) -0.0024(9) -0.0006(6) -0.0006(6)

loop_
_atom_type_symbol
_atom_type_description
_atom_type_scat_dispersion_real
_atom_type_scat_dispersion_imag
_atom_type_scat_source
C C 0.0033 0.0016 'International Tables Vol C Tables 4.2.6.8 and 6.1.1.4'
H H 0.0000 0.0000 'International Tables Vol C Tables 4.2.6.8 and 6.1.1.4'
B B 0.0013 0.0007 'International Tables Vol C Tables 4.2.6.8 and 6.1.1.4'
N N 0.0061 0.0033 'International Tables Vol C Tables 4.2.6.8 and 6.1.1.4'
Fe Fe 0.3463 0.8444 'International Tables Vol C Tables 4.2.6.8 and 6.1.1.4'

loop_
_geom_angle_atom_site_label_1
_geom_angle_atom_site_label_2
_geom_angle_atom_site_label_3
_geom_angle_site_symmetry_1
_geom_angle_site_symmetry_3
_geom_angle
N2 Fe1 N2 8 16 180.00(6)
N2 Fe1 N2 8 . 91.67(10)
N2 Fe1 N2 16 . 88.33(10)
N2 Fe1 N2 8 9 88.33(10)
N2 Fe1 N2 16 9 91.67(10)
N2 Fe1 N2 . 9 180.00(14)
N2 Fe1 N4 8 9 89.05(7)
N2 Fe1 N4 16 9 90.95(7)
N2 Fe1 N4 . 9 90.95(7)
N2 Fe1 N4 9 9 89.05(7)
N2 Fe1 N4 8 . 90.95(7)
N2 Fe1 N4 16 . 89.05(7)
N2 Fe1 N4 . . 89.05(7)
N2 Fe1 N4 9 . 90.95(7)
N4 Fe1 N4 9 . 180.00(18)
N1 B1 N1 16 . 108.4(2)
N1 B1 N3 16 . 106.87(15)
N1 B1 N3 . . 106.87(15)
N1 B1 H1A 16 . 111.6(9)
N1 B1 H1A . . 111.6(9)
N3 B1 H1A . . 111.2(17)
N1 C1 C2 . . 108.08(18)
N1 C1 H1 . . 126.0
C2 C1 H1 . . 126.0
C1 C2 C3 . . 105.17(18)
C1 C2 H2 . . 127.4
C3 C2 H2 . . 127.4
N2 C3 C2 . . 110.30(18)
N2 C3 H3 . . 124.9
C2 C3 H3 . . 124.9
N4 C4 C5 . . 110.13(13)
N4 C4 H4 . . 124.9
C5 C4 H4 . . 124.9
C6 C5 C4 . . 104.89(14)
C6 C5 H5 . . 127.6
C4 C5 H5 . . 127.6
N3 C6 C5 . . 108.8(2)
N3 C6 H6 . . 125.6
C5 C6 H6 . . 125.6
C1 N1 N2 . . 109.85(16)
C1 N1 B1 . . 132.23(18)
N2 N1 B1 . . 117.93(17)
C3 N2 N1 . . 106.59(16)
C3 N2 Fe1 . . 133.71(14)
N1 N2 Fe1 . . 119.67(13)
C6 N3 N4 . . 109.5(2)
C6 N3 B1 . . 131.8(2)
N4 N3 B1 . . 118.6(2)
C4 N4 N3 . . 106.6(2)
C4 N4 Fe1 . . 134.45(17)
N3 N4 Fe1 . . 118.91(18)

loop_
_geom_bond_atom_site_label_1
_geom_bond_atom_site_label_2
_geom_bond_site_symmetry_2
_geom_bond_distance
Fe1 N2 8 1.9751(17)
Fe1 N2 16 1.9751(17)
Fe1 N2 . 1.9751(17)
Fe1 N2 9 1.9751(17)
Fe1 N4 9 1.981(2)
Fe1 N4 . 1.981(2)
B1 N1 16 1.545(2)
B1 N1 . 1.545(2)
B1 N3 . 1.547(4)
B1 H1A . 1.04(3)
C1 N1 . 1.351(3)
C1 C2 . 1.377(3)
C1 H1 . 0.9300
C2 C3 . 1.401(3)
C2 H2 . 0.9300
C3 N2 . 1.331(3)
C3 H3 . 0.9300
C4 N4 . 1.335(3)
C4 C5 . 1.4005
C4 H4 . 0.9300
C5 C6 . 1.374(4)
C5 H5 . 0.9300
C6 N3 . 1.343(4)
C6 H6 . 0.9300
N1 N2 . 1.368(2)
N3 N4 . 1.368(3)

loop_
_geom_torsion_atom_site_label_1
_geom_torsion_atom_site_label_2
_geom_torsion_atom_site_label_3
_geom_torsion_atom_site_label_4
_geom_torsion_site_symmetry_1
_geom_torsion
N1 C1 C2 C3 . 0.4(2)
C1 C2 C3 N2 . -0.2(2)
N4 C4 C5 C6 . 0.0
C4 C5 C6 N3 . 0.0
C2 C1 N1 N2 . -0.6(2)
C2 C1 N1 B1 . 179.4(2)
N1 B1 N1 C1 16 -124.0(2)
N3 B1 N1 C1 . 121.1(2)
N1 B1 N1 N2 16 55.9(3)
N3 B1 N1 N2 . -58.9(2)
C2 C3 N2 N1 . -0.2(2)
C2 C3 N2 Fe1 . 178.11(14)
C1 N1 N2 C3 . 0.4(2)
B1 N1 N2 C3 . -179.50(18)
C1 N1 N2 Fe1 . -178.13(13)
B1 N1 N2 Fe1 . 1.9(2)
N2 Fe1 N2 C3 8 -43.85(17)
N2 Fe1 N2 C3 16 136.15(17)
N2 Fe1 N2 C3 9 4E1(3)
N4 Fe1 N2 C3 9 45.2(2)
N4 Fe1 N2 C3 . -134.8(2)
N2 Fe1 N2 N1 8 134.26(16)
N2 Fe1 N2 N1 16 -45.74(16)
N2 Fe1 N2 N1 9 -14E1(3)
N4 Fe1 N2 N1 9 -136.67(14)
N4 Fe1 N2 N1 . 43.33(14)
C5 C6 N3 N4 . 0.0
C5 C6 N3 B1 . 180.0
N1 B1 N3 C6 16 122.08(15)
N1 B1 N3 C6 . -122.08(15)
N1 B1 N3 N4 16 -57.92(15)
N1 B1 N3 N4 . 57.92(15)
C5 C4 N4 N3 . 0.0
C5 C4 N4 Fe1 . -180.0
C6 N3 N4 C4 . 0.0
B1 N3 N4 C4 . 180.0
C6 N3 N4 Fe1 . 180.0
B1 N3 N4 Fe1 . 0.0
N2 Fe1 N4 C4 8 44.17(5)
N2 Fe1 N4 C4 16 -135.83(5)
N2 Fe1 N4 C4 . 135.83(5)
N2 Fe1 N4 C4 9 -44.17(5)
N4 Fe1 N4 C4 9 0E1(10)
N2 Fe1 N4 N3 8 -135.83(5)
N2 Fe1 N4 N3 16 44.17(5)
N2 Fe1 N4 N3 . -44.17(5)
N2 Fe1 N4 N3 9 135.83(5)
N4 Fe1 N4 N3 9 180.00(3)
